data_1547517
loop_
_publ_author_name
'Dickie, Courtney M.'
'Laughlin, Alexander L.'
'Wofford, Joshua D.'
'Bhuvanesh, Nattamai'
'Nippe, Michael'

_publ_section_title
;
 Transition Metal Redox Switches for Reversible &#x201C;On/Off&#x201D; and
 &#x201C;Slow/Fast&#x201D; Single-Molecule Magnet Behaviour in Dysprosium
 and Erbium bis-Diamidoferrocene Complexes
;
_journal_name_full 'Chem. Sci.'
_journal_paper_doi 10.1039/C7SC03380J
_journal_year 2017
_chemical_formula_moiety 'C44 H76 Er Fe2 N4 Si4'
_chemical_formula_sum 'C44 H76 Er Fe2 N4 Si4'
_chemical_formula_weight 1052.40
_space_group_crystal_system orthorhombic
_space_group_IT_number 61
_space_group_name_Hall '-P 2ac 2ab'
_space_group_name_H-M_alt 'P b c a'
_symmetry_space_group_name_Hall '-P 2ac 2ab'
_symmetry_space_group_name_H-M 'P b c a'
_atom_sites_solution_hydrogens geom
_atom_sites_solution_primary direct
_audit_creation_date 2017-06-19
_audit_creation_method
;
Olex2 1.2-beta
(compiled 2017.03.28 svn.r3405 for OlexSys, GUI svn.r5335)
;
_audit_update_record
;
2017-08-01 deposited with the CCDC.
2017-10-02 downloaded from the CCDC.
;
_cell_angle_alpha 90
_cell_angle_beta 90
_cell_angle_gamma 90
_cell_formula_units_Z 8
_cell_length_a 19.7942(16)
_cell_length_b 19.8223(16)
_cell_length_c 24.603(2)
_cell_measurement_reflns_used 5197
_cell_measurement_temperature 110
_cell_measurement_theta_max 19.591
_cell_measurement_theta_min 2.637
_cell_volume 9653.4(14)
_computing_cell_refinement 'SAINT v8.34A (Bruker, 2013)'
_computing_data_reduction 'SAINT v8.34A (Bruker, 2013)'
_computing_molecular_graphics 'Olex2 (Dolomanov et al., 2009)'
_computing_publication_material 'Olex2 (Dolomanov et al., 2009)'
_computing_structure_refinement 'ShelXL (Sheldrick, 2015)'
_computing_structure_solution 'XS (Sheldrick, 2008)'
_diffrn_ambient_temperature 110
_diffrn_measured_fraction_theta_full 1.000
_diffrn_measured_fraction_theta_max 1.000
_diffrn_measurement_device_type 'Bruker APEX-II CCD'
_diffrn_measurement_method '\f and \w scans'
_diffrn_radiation_type MoK\a
_diffrn_radiation_wavelength 0.71073
_diffrn_reflns_av_R_equivalents 0.3290
_diffrn_reflns_av_unetI/netI 0.1513
_diffrn_reflns_Laue_measured_fraction_full 1.000
_diffrn_reflns_Laue_measured_fraction_max 1.000
_diffrn_reflns_limit_h_max 19
_diffrn_reflns_limit_h_min -19
_diffrn_reflns_limit_k_max 19
_diffrn_reflns_limit_k_min -19
_diffrn_reflns_limit_l_max 23
_diffrn_reflns_limit_l_min -23
_diffrn_reflns_number 81679
_diffrn_reflns_point_group_measured_fraction_full 1.000
_diffrn_reflns_point_group_measured_fraction_max 1.000
_diffrn_reflns_theta_full 19.999
_diffrn_reflns_theta_max 19.999
_diffrn_reflns_theta_min 1.673
_diffrn_standards_number 0
_exptl_absorpt_coefficient_mu 2.449
_exptl_absorpt_correction_T_max 0.4028
_exptl_absorpt_correction_T_min 0.2831
_exptl_absorpt_correction_type multi-scan
_exptl_absorpt_process_details
'SADABS-2014/3 (Bruker,2014/3) was used for absorption correction. wR2(int) was 0.1212 before and 0.0912 after correction. The Ratio of minimum to maximum transmission is 0.7028. The \l/2 correction factor is Not present.'
_exptl_crystal_colour brown
_exptl_crystal_colour_primary brown
_exptl_crystal_density_diffrn 1.448
_exptl_crystal_description block
_exptl_crystal_F_000 4352
_exptl_crystal_size_max 0.15
_exptl_crystal_size_mid 0.08
_exptl_crystal_size_min 0.07
_refine_diff_density_max 1.353
_refine_diff_density_min -1.273
_refine_diff_density_rms 0.143
_refine_ls_extinction_method none
_refine_ls_goodness_of_fit_ref 0.924
_refine_ls_hydrogen_treatment constr
_refine_ls_matrix_type full
_refine_ls_number_parameters 516
_refine_ls_number_reflns 4502
_refine_ls_number_restraints 1008
_refine_ls_restrained_S_all 0.860
_refine_ls_R_factor_all 0.1587
_refine_ls_R_factor_gt 0.0742
_refine_ls_shift/su_max 0.000
_refine_ls_shift/su_mean 0.000
_refine_ls_structure_factor_coef Fsqd
_refine_ls_weighting_details 'w=1/[\s^2^(Fo^2^)+(0.0949P)^2^] where P=(Fo^2^+2Fc^2^)/3'
_refine_ls_weighting_scheme calc
_refine_ls_wR_factor_gt 0.1491
_refine_ls_wR_factor_ref 0.1847
_reflns_Friedel_coverage 0.000
_reflns_number_gt 2105
_reflns_number_total 4502
_reflns_threshold_expression 'I > 2\s(I)'
_cod_data_source_file c7sc03380j2.cif
_cod_data_source_block mo_mn_cmd042_0m
_cod_original_cell_volume 9653.2(15)
_cod_database_code 1547517
_shelx_shelxl_version_number 2014/7
_shelx_space_group_comment
;
The symmetry employed for this shelxl refinement is uniquely defined
by the following loop, which should always be used as a source of
symmetry information in preference to the above space-group names.
They are only intended as comments.
;
_olex2_refinement_description
;
1. Fixed Uiso
 At 1.2 times of:
  All C(H) groups
 At 1.5 times of:
  All C(H,H,H) groups
2. Uiso/Uaniso restraints and constraints
All non-hydrogen atoms have similar U: within 2A with sigma of 0.02 and sigma
for terminal atoms of 0.04
3. Rigid body (RIGU) restrains
 All non-hydrogen atoms
 with sigma for 1-2 distances of 0.02 and sigma for 1-3 distances of 0.02
4.a Ternary CH refined with riding coordinates:
 C33(H33)
4.b Aromatic/amide H refined with riding coordinates:
 C26(H26), C27(H27), C28(H28), C29(H29), C31(H31), C32(H32), C34(H34),
 C36(H36), C37(H37), C38(H38), C39(H39), C41(H41), C42(H42), C43(H43), C44(H44)
4.c Idealised Me refined as rotating group:
 C1(H1A,H1B,H1C), C2(H2A,H2B,H2C), C4(H4A,H4B,H4C), C5(H5A,H5B,H5C), C6(H6A,
 H6B,H6C), C7(H7A,H7B,H7C), C8(H8A,H8B,H8C), C10(H10A,H10B,H10C), C11(H11A,H11B,
 H11C), C12(H12A,H12B,H12C), C13(H13A,H13B,H13C), C14(H14A,H14B,H14C), C16(H16A,
 H16B,H16C), C17(H17A,H17B,H17C), C18(H18A,H18B,H18C), C19(H19A,H19B,H19C),
 C20(H20A,H20B,H20C), C22(H22A,H22B,H22C), C23(H23A,H23B,H23C), C24(H24A,H24B,
 H24C)
;
_olex2_submission_special_instructions 'No special instructions were received'

loop_
_space_group_symop_operation_xyz
'x, y, z'
'-x+1/2, -y, z+1/2'
'x+1/2, -y+1/2, -z'
'-x, y+1/2, -z+1/2'
'-x, -y, -z'
'x-1/2, y, -z-1/2'
'-x-1/2, y-1/2, z'
'x, -y-1/2, z-1/2'

loop_
_atom_site_label
_atom_site_type_symbol
_atom_site_fract_x
_atom_site_fract_y
_atom_site_fract_z
_atom_site_U_iso_or_equiv
_atom_site_adp_type
_atom_site_occupancy
_atom_site_site_symmetry_order
_atom_site_calc_flag
_atom_site_refinement_flags_posn
_atom_site_refinement_flags_adp
Er1 Er 0.66242(4) 0.25077(5) 0.58822(3) 0.0386(3) Uani 1 1 d . U
Fe1 Fe 0.67833(18) 0.1555(2) 0.72251(14) 0.0883(13) Uani 1 1 d . U
Fe2 Fe 0.61800(15) 0.35792(15) 0.48107(12) 0.0542(9) Uani 1 1 d . U
Si1 Si 0.5291(3) 0.1203(3) 0.5823(3) 0.0615(19) Uani 1 1 d . U
Si2 Si 0.6015(4) 0.4024(4) 0.6661(3) 0.078(2) Uani 1 1 d . U
Si3 Si 0.8202(4) 0.3085(4) 0.6401(3) 0.090(3) Uani 1 1 d . U
Si4 Si 0.7435(5) 0.1585(4) 0.4793(3) 0.107(3) Uani 1 1 d . U
N1 N 0.5889(7) 0.1698(7) 0.6162(6) 0.048(4) Uani 1 1 d . U
N2 N 0.6144(8) 0.3473(8) 0.6118(6) 0.047(4) Uani 1 1 d . U
N3 N 0.7568(7) 0.2489(9) 0.6421(5) 0.049(4) Uani 1 1 d . U
N4 N 0.6911(7) 0.2192(8) 0.5052(6) 0.054(4) Uani 1 1 d . U
C1 C 0.5209(11) 0.1612(12) 0.5165(9) 0.102(8) Uani 1 1 d . U
H1A H 0.5020 0.2065 0.5214 0.153 Uiso 1 1 calc GR .
H1B H 0.4908 0.1346 0.4933 0.153 Uiso 1 1 calc GR .
H1C H 0.5655 0.1646 0.4993 0.153 Uiso 1 1 calc GR .
C2 C 0.5537(13) 0.0305(10) 0.5709(9) 0.099(8) Uani 1 1 d . U
H2A H 0.6028 0.0276 0.5658 0.148 Uiso 1 1 calc GR .
H2B H 0.5308 0.0133 0.5384 0.148 Uiso 1 1 calc GR .
H2C H 0.5406 0.0034 0.6025 0.148 Uiso 1 1 calc GR .
C3 C 0.4438(11) 0.1172(12) 0.6162(9) 0.067(5) Uani 1 1 d . U
C4 C 0.3912(10) 0.0978(11) 0.5733(10) 0.089(8) Uani 1 1 d . U
H4A H 0.3912 0.1315 0.5442 0.133 Uiso 1 1 calc GR .
H4B H 0.3464 0.0960 0.5902 0.133 Uiso 1 1 calc GR .
H4C H 0.4025 0.0535 0.5582 0.133 Uiso 1 1 calc GR .
C5 C 0.4373(11) 0.0708(11) 0.6632(9) 0.087(8) Uani 1 1 d . U
H5A H 0.4523 0.0256 0.6525 0.131 Uiso 1 1 calc GR .
H5B H 0.3900 0.0690 0.6748 0.131 Uiso 1 1 calc GR .
H5C H 0.4653 0.0872 0.6932 0.131 Uiso 1 1 calc GR .
C6 C 0.4261(10) 0.1930(12) 0.6369(11) 0.096(8) Uani 1 1 d . U
H6A H 0.4628 0.2097 0.6599 0.143 Uiso 1 1 calc GR .
H6B H 0.3839 0.1923 0.6578 0.143 Uiso 1 1 calc GR .
H6C H 0.4208 0.2228 0.6054 0.143 Uiso 1 1 calc GR .
C7 C 0.6278(14) 0.3643(14) 0.7303(9) 0.127(10) Uani 1 1 d . U
H7A H 0.5939 0.3314 0.7420 0.191 Uiso 1 1 calc GR .
H7B H 0.6324 0.3995 0.7580 0.191 Uiso 1 1 calc GR .
H7C H 0.6714 0.3416 0.7254 0.191 Uiso 1 1 calc GR .
C8 C 0.6463(15) 0.4881(13) 0.6567(10) 0.138(10) Uani 1 1 d . U
H8A H 0.6947 0.4807 0.6510 0.206 Uiso 1 1 calc GR .
H8B H 0.6396 0.5158 0.6893 0.206 Uiso 1 1 calc GR .
H8C H 0.6272 0.5114 0.6251 0.206 Uiso 1 1 calc GR .
C9 C 0.5086(13) 0.4290(12) 0.6752(9) 0.078(6) Uani 1 1 d . U
C10 C 0.5038(13) 0.4634(12) 0.7316(9) 0.113(9) Uani 1 1 d . U
H10A H 0.5179 0.4314 0.7599 0.169 Uiso 1 1 calc GR .
H10B H 0.4571 0.4776 0.7383 0.169 Uiso 1 1 calc GR .
H10C H 0.5335 0.5029 0.7324 0.169 Uiso 1 1 calc GR .
C11 C 0.4880(14) 0.4796(12) 0.6332(9) 0.126(10) Uani 1 1 d . U
H11A H 0.5260 0.5100 0.6257 0.188 Uiso 1 1 calc GR .
H11B H 0.4496 0.5059 0.6467 0.188 Uiso 1 1 calc GR .
H11C H 0.4750 0.4562 0.5997 0.188 Uiso 1 1 calc GR .
C12 C 0.4654(12) 0.3646(13) 0.6704(10) 0.101(8) Uani 1 1 d . U
H12A H 0.4748 0.3424 0.6356 0.152 Uiso 1 1 calc GR .
H12B H 0.4174 0.3766 0.6722 0.152 Uiso 1 1 calc GR .
H12C H 0.4764 0.3339 0.7002 0.152 Uiso 1 1 calc GR .
C13 C 0.8121(11) 0.3548(12) 0.5740(8) 0.082(7) Uani 1 1 d . U
H13A H 0.8268 0.3255 0.5441 0.123 Uiso 1 1 calc GR .
H13B H 0.8404 0.3953 0.5748 0.123 Uiso 1 1 calc GR .
H13C H 0.7649 0.3678 0.5683 0.123 Uiso 1 1 calc GR .
C14 C 0.8170(14) 0.3745(13) 0.6973(10) 0.125(10) Uani 1 1 d . U
H14A H 0.7699 0.3867 0.7047 0.188 Uiso 1 1 calc GR .
H14B H 0.8421 0.4148 0.6862 0.188 Uiso 1 1 calc GR .
H14C H 0.8374 0.3557 0.7303 0.188 Uiso 1 1 calc GR .
C15 C 0.9069(13) 0.2734(16) 0.6472(12) 0.112(7) Uani 1 1 d . U
C16 C 0.9172(12) 0.2155(14) 0.6015(11) 0.115(9) Uani 1 1 d . U
H16A H 0.8893 0.1763 0.6105 0.172 Uiso 1 1 calc GR .
H16B H 0.9649 0.2021 0.6004 0.172 Uiso 1 1 calc GR .
H16C H 0.9038 0.2332 0.5659 0.172 Uiso 1 1 calc GR .
C17 C 0.9200(11) 0.2401(17) 0.7045(10) 0.139(10) Uani 1 1 d . U
H17A H 0.9095 0.2727 0.7332 0.209 Uiso 1 1 calc GR .
H17B H 0.9675 0.2267 0.7072 0.209 Uiso 1 1 calc GR .
H17C H 0.8911 0.2003 0.7086 0.209 Uiso 1 1 calc GR .
C18 C 0.9615(10) 0.3289(14) 0.6402(10) 0.117(9) Uani 1 1 d . U
H18A H 0.9511 0.3560 0.6080 0.175 Uiso 1 1 calc GR .
H18B H 1.0059 0.3076 0.6357 0.175 Uiso 1 1 calc GR .
H18C H 0.9621 0.3579 0.6724 0.175 Uiso 1 1 calc GR .
C19 C 0.7483(14) 0.0923(11) 0.5344(8) 0.113(9) Uani 1 1 d . U
H19A H 0.7538 0.1143 0.5698 0.169 Uiso 1 1 calc GR .
H19B H 0.7869 0.0626 0.5276 0.169 Uiso 1 1 calc GR .
H19C H 0.7066 0.0657 0.5345 0.169 Uiso 1 1 calc GR .
C20 C 0.8395(10) 0.1926(14) 0.4656(10) 0.112(10) Uani 1 1 d . U
H20A H 0.8377 0.2335 0.4432 0.168 Uiso 1 1 calc GR .
H20B H 0.8654 0.1578 0.4465 0.168 Uiso 1 1 calc GR .
H20C H 0.8613 0.2029 0.5004 0.168 Uiso 1 1 calc GR .
C21 C 0.7290(15) 0.1222(13) 0.4153(10) 0.100(6) Uani 1 1 d . U
C22 C 0.7752(12) 0.0577(10) 0.4044(8) 0.087(8) Uani 1 1 d . U
H22A H 0.8219 0.0678 0.4148 0.131 Uiso 1 1 calc GR .
H22B H 0.7735 0.0460 0.3657 0.131 Uiso 1 1 calc GR .
H22C H 0.7586 0.0196 0.4260 0.131 Uiso 1 1 calc GR .
C23 C 0.7412(12) 0.1689(10) 0.3676(8) 0.082(7) Uani 1 1 d . U
H23A H 0.7104 0.2076 0.3700 0.123 Uiso 1 1 calc GR .
H23B H 0.7329 0.1445 0.3336 0.123 Uiso 1 1 calc GR .
H23C H 0.7880 0.1849 0.3683 0.123 Uiso 1 1 calc GR .
C24 C 0.6452(12) 0.0965(12) 0.4199(10) 0.102(9) Uani 1 1 d . U
H24A H 0.6396 0.0669 0.4515 0.154 Uiso 1 1 calc GR .
H24B H 0.6326 0.0719 0.3869 0.154 Uiso 1 1 calc GR .
H24C H 0.6160 0.1361 0.4239 0.154 Uiso 1 1 calc GR .
C25 C 0.5906(11) 0.1562(14) 0.6700(11) 0.081(5) Uani 1 1 d . U
C26 C 0.5997(12) 0.1035(15) 0.7028(12) 0.109(6) Uani 1 1 d . U
H26 H 0.6056 0.0599 0.6877 0.130 Uiso 1 1 calc R .
C27 C 0.6005(12) 0.1117(14) 0.7601(10) 0.095(6) Uani 1 1 d . U
H27 H 0.6081 0.0798 0.7883 0.115 Uiso 1 1 calc R .
C28 C 0.5856(11) 0.1863(16) 0.7629(12) 0.109(7) Uani 1 1 d . U
H28 H 0.5763 0.2108 0.7953 0.130 Uiso 1 1 calc R .
C29 C 0.5876(11) 0.2134(15) 0.7115(11) 0.093(6) Uani 1 1 d . U
H29 H 0.5871 0.2602 0.7031 0.112 Uiso 1 1 calc R .
C30 C 0.7622(10) 0.2080(12) 0.6845(9) 0.055(5) Uani 1 1 d . U
C31 C 0.7526(9) 0.2213(11) 0.7412(8) 0.057(5) Uani 1 1 d . U
H31 H 0.7415 0.2646 0.7552 0.068 Uiso 1 1 calc R .
C32 C 0.7612(10) 0.1642(12) 0.7740(9) 0.065(6) Uani 1 1 d . U
H32 H 0.7649 0.1634 0.8125 0.078 Uiso 1 1 calc R .
C33 C 0.7632(12) 0.1108(13) 0.7406(10) 0.093(6) Uani 1 1 d . U
H33 H 0.7680 0.0626 0.7522 0.111 Uiso 1 1 calc R .
C34 C 0.7639(12) 0.1349(13) 0.6846(10) 0.086(5) Uani 1 1 d . U
H34 H 0.7651 0.1071 0.6532 0.103 Uiso 1 1 calc R .
C35 C 0.5961(11) 0.3781(10) 0.5636(9) 0.052(5) Uani 1 1 d . U
C36 C 0.5347(10) 0.3617(11) 0.5325(8) 0.063(5) Uani 1 1 d . U
H36 H 0.5041 0.3260 0.5400 0.075 Uiso 1 1 calc R .
C37 C 0.5292(12) 0.4098(12) 0.4881(9) 0.076(6) Uani 1 1 d . U
H37 H 0.4939 0.4112 0.4620 0.091 Uiso 1 1 calc R .
C38 C 0.5837(12) 0.4532(12) 0.4901(10) 0.076(6) Uani 1 1 d . U
H38 H 0.5922 0.4890 0.4653 0.092 Uiso 1 1 calc R .
C39 C 0.6259(12) 0.4356(10) 0.5360(9) 0.070(6) Uani 1 1 d . U
H39 H 0.6664 0.4579 0.5463 0.084 Uiso 1 1 calc R .
C40 C 0.6736(9) 0.2705(9) 0.4666(8) 0.046(5) Uani 1 1 d . U
C41 C 0.6120(10) 0.2728(9) 0.4356(7) 0.046(5) Uani 1 1 d . U
H41 H 0.5756 0.2416 0.4368 0.055 Uiso 1 1 calc R .
C42 C 0.6173(10) 0.3314(9) 0.4029(8) 0.050(5) Uani 1 1 d . U
H42 H 0.5838 0.3443 0.3773 0.060 Uiso 1 1 calc R .
C43 C 0.6768(10) 0.3688(10) 0.4118(7) 0.047(5) Uani 1 1 d . U
H43 H 0.6913 0.4096 0.3953 0.056 Uiso 1 1 calc R .
C44 C 0.7089(10) 0.3295(10) 0.4516(8) 0.058(5) Uani 1 1 d . U
H44 H 0.7511 0.3416 0.4672 0.069 Uiso 1 1 calc R .

loop_
_atom_site_aniso_label
_atom_site_aniso_U_11
_atom_site_aniso_U_22
_atom_site_aniso_U_33
_atom_site_aniso_U_23
_atom_site_aniso_U_13
_atom_site_aniso_U_12
Er1 0.0377(5) 0.0444(6) 0.0336(5) 0.0000(6) 0.0000(5) -0.0055(6)
Fe1 0.094(3) 0.112(3) 0.058(2) 0.027(2) -0.022(2) -0.051(2)
Fe2 0.065(2) 0.051(2) 0.047(2) 0.0021(17) 0.0066(17) 0.0121(18)
Si1 0.072(4) 0.056(4) 0.057(4) 0.002(4) -0.013(4) -0.011(3)
Si2 0.103(5) 0.076(5) 0.055(5) -0.013(4) -0.006(4) -0.001(4)
Si3 0.068(5) 0.135(7) 0.067(5) 0.019(5) -0.020(4) -0.045(5)
Si4 0.158(7) 0.115(6) 0.049(5) 0.014(5) 0.001(5) 0.076(6)
N1 0.053(9) 0.050(9) 0.041(9) 0.000(8) -0.007(8) -0.018(7)
N2 0.062(9) 0.047(9) 0.032(8) -0.008(7) -0.011(8) 0.002(8)
N3 0.042(8) 0.076(9) 0.029(8) 0.008(9) -0.001(7) -0.018(9)
N4 0.054(9) 0.070(10) 0.037(9) -0.003(8) 0.003(8) 0.019(8)
C1 0.094(17) 0.14(2) 0.072(16) 0.046(15) -0.027(14) -0.047(16)
C2 0.15(2) 0.042(14) 0.099(19) -0.017(13) 0.013(16) -0.006(14)
C3 0.060(11) 0.068(12) 0.074(12) 0.020(10) -0.005(10) -0.024(10)
C4 0.053(14) 0.082(17) 0.13(2) 0.031(14) -0.011(14) -0.017(13)
C5 0.085(16) 0.089(17) 0.087(17) 0.039(14) -0.018(14) -0.043(14)
C6 0.056(15) 0.091(18) 0.14(2) 0.013(15) 0.022(15) 0.011(14)
C7 0.17(2) 0.15(2) 0.065(17) -0.014(16) 0.000(17) 0.068(19)
C8 0.22(3) 0.090(18) 0.11(2) -0.034(16) -0.03(2) -0.039(18)
C9 0.117(13) 0.073(12) 0.043(11) -0.013(10) 0.009(11) 0.044(11)
C10 0.16(2) 0.113(19) 0.069(16) -0.011(14) -0.002(16) 0.082(17)
C11 0.20(2) 0.109(19) 0.066(16) -0.002(15) 0.008(17) 0.100(18)
C12 0.091(18) 0.12(2) 0.090(19) -0.020(16) 0.004(15) 0.035(15)
C13 0.082(16) 0.102(18) 0.062(15) 0.028(13) -0.025(12) -0.021(14)
C14 0.18(2) 0.12(2) 0.070(18) -0.030(16) 0.001(18) -0.039(18)
C15 0.072(12) 0.175(16) 0.088(13) 0.029(12) -0.001(12) -0.018(12)
C16 0.066(16) 0.16(2) 0.12(2) -0.009(18) 0.003(16) 0.031(16)
C17 0.068(16) 0.26(3) 0.092(19) 0.05(2) 0.008(15) 0.020(19)
C18 0.037(14) 0.20(2) 0.11(2) 0.033(18) -0.001(14) -0.052(16)
C19 0.19(2) 0.104(18) 0.041(14) 0.014(14) 0.006(16) 0.090(17)
C20 0.045(15) 0.20(3) 0.09(2) 0.02(2) 0.002(14) -0.007(17)
C21 0.162(14) 0.081(13) 0.059(12) 0.001(11) 0.002(12) 0.032(12)
C22 0.16(2) 0.063(15) 0.042(14) 0.014(12) 0.028(14) 0.043(14)
C23 0.136(19) 0.052(15) 0.059(15) 0.017(12) 0.014(15) 0.015(14)
C24 0.111(18) 0.073(17) 0.12(2) -0.014(15) -0.036(16) -0.038(14)
C25 0.068(10) 0.101(12) 0.074(11) 0.008(10) -0.013(10) -0.048(10)
C26 0.102(11) 0.131(12) 0.093(11) 0.024(11) -0.025(11) -0.047(11)
C27 0.092(11) 0.113(12) 0.082(11) 0.018(11) -0.013(10) -0.059(11)
C28 0.068(11) 0.150(15) 0.108(14) 0.021(14) 0.000(12) -0.020(13)
C29 0.051(11) 0.140(15) 0.089(14) 0.009(12) -0.016(12) -0.008(11)
C30 0.051(9) 0.074(11) 0.040(9) 0.014(9) -0.009(9) 0.007(9)
C31 0.053(10) 0.073(12) 0.044(11) -0.007(9) -0.017(10) 0.005(9)
C32 0.063(11) 0.088(14) 0.043(11) 0.004(10) -0.023(10) -0.006(11)
C33 0.121(11) 0.093(12) 0.064(11) 0.023(10) -0.007(10) -0.001(10)
C34 0.111(10) 0.091(11) 0.055(10) 0.014(10) -0.016(10) 0.003(10)
C35 0.069(11) 0.050(10) 0.038(10) -0.007(8) 0.009(9) 0.006(9)
C36 0.068(11) 0.081(12) 0.039(11) -0.002(10) 0.004(9) 0.025(10)
C37 0.080(12) 0.089(14) 0.059(12) 0.003(11) 0.006(11) 0.041(11)
C38 0.107(14) 0.057(12) 0.066(12) -0.008(11) 0.012(12) 0.037(11)
C39 0.087(13) 0.051(11) 0.071(12) -0.020(10) 0.009(10) 0.008(10)
C40 0.045(10) 0.055(11) 0.038(10) 0.001(8) 0.004(8) 0.015(8)
C41 0.043(10) 0.058(11) 0.037(10) 0.012(8) -0.005(8) 0.012(9)
C42 0.065(10) 0.049(10) 0.036(9) 0.009(8) 0.000(9) 0.010(9)
C43 0.073(12) 0.043(11) 0.025(10) 0.004(9) 0.014(10) -0.005(9)
C44 0.067(11) 0.058(12) 0.048(11) -0.006(10) 0.014(10) -0.001(9)

loop_
_atom_type_symbol
_atom_type_description
_atom_type_scat_dispersion_real
_atom_type_scat_dispersion_imag
_atom_type_scat_source
C C 0.0033 0.0016 'International Tables Vol C Tables 4.2.6.8 and 6.1.1.4'
H H 0.0000 0.0000 'International Tables Vol C Tables 4.2.6.8 and 6.1.1.4'
Er Er -0.2586 4.9576 'International Tables Vol C Tables 4.2.6.8 and 6.1.1.4'
Fe Fe 0.3463 0.8444 'International Tables Vol C Tables 4.2.6.8 and 6.1.1.4'
N N 0.0061 0.0033 'International Tables Vol C Tables 4.2.6.8 and 6.1.1.4'
Si Si 0.0817 0.0704 'International Tables Vol C Tables 4.2.6.8 and 6.1.1.4'

loop_
_geom_angle_atom_site_label_1
_geom_angle_atom_site_label_2
_geom_angle_atom_site_label_3
_geom_angle
N1 Er1 N3 109.6(5)
N2 Er1 N1 104.8(6)
N2 Er1 N3 102.2(6)
N4 Er1 N1 104.2(6)
N4 Er1 N2 126.7(6)
N4 Er1 N3 108.7(5)
C25 Fe1 C28 66.0(10)
C25 Fe1 C30 110.7(9)
C26 Fe1 C25 37.4(9)
C26 Fe1 C27 42.3(9)
C26 Fe1 C28 65.4(12)
C26 Fe1 C29 65.1(11)
C26 Fe1 C30 139.9(10)
C26 Fe1 C31 172.1(11)
C26 Fe1 C32 146.5(11)
C26 Fe1 C33 120.6(12)
C26 Fe1 C34 117.6(12)
C27 Fe1 C25 70.1(10)
C27 Fe1 C28 42.1(9)
C27 Fe1 C29 69.2(11)
C27 Fe1 C30 176.9(10)
C27 Fe1 C31 137.5(9)
C27 Fe1 C32 111.2(9)
C29 Fe1 C25 41.4(9)
C29 Fe1 C28 37.1(8)
C29 Fe1 C30 109.2(9)
C30 Fe1 C28 135.1(10)
C31 Fe1 C25 135.8(9)
C31 Fe1 C28 109.2(10)
C31 Fe1 C29 107.0(10)
C31 Fe1 C30 39.8(7)
C31 Fe1 C32 39.9(7)
C32 Fe1 C25 174.8(10)
C32 Fe1 C28 111.4(10)
C32 Fe1 C29 133.8(10)
C32 Fe1 C30 67.7(8)
C33 Fe1 C25 146.1(11)
C33 Fe1 C27 111.2(11)
C33 Fe1 C28 138.6(11)
C33 Fe1 C29 172.5(11)
C33 Fe1 C30 70.0(9)
C33 Fe1 C31 67.3(9)
C33 Fe1 C32 38.7(8)
C33 Fe1 C34 43.6(8)
C34 Fe1 C25 114.0(10)
C34 Fe1 C27 142.2(11)
C34 Fe1 C28 175.7(11)
C34 Fe1 C29 140.1(10)
C34 Fe1 C30 40.6(8)
C34 Fe1 C31 67.5(9)
C34 Fe1 C32 68.2(9)
C36 Fe2 C35 41.1(7)
C36 Fe2 C40 123.5(8)
C37 Fe2 C35 69.3(9)
C37 Fe2 C36 41.3(7)
C37 Fe2 C39 68.5(10)
C37 Fe2 C40 152.6(9)
C37 Fe2 C43 120.0(9)
C38 Fe2 C35 69.4(9)
C38 Fe2 C36 68.5(9)
C38 Fe2 C37 39.7(8)
C38 Fe2 C39 41.6(8)
C38 Fe2 C40 167.0(9)
C38 Fe2 C41 145.0(9)
C38 Fe2 C43 100.5(9)
C38 Fe2 C44 126.9(9)
C39 Fe2 C35 40.8(7)
C39 Fe2 C36 68.5(9)
C39 Fe2 C40 134.0(9)
C39 Fe2 C43 114.8(9)
C40 Fe2 C35 115.4(8)
C41 Fe2 C35 132.5(8)
C41 Fe2 C36 108.6(9)
C41 Fe2 C37 114.6(9)
C41 Fe2 C39 172.2(8)
C41 Fe2 C40 40.9(7)
C41 Fe2 C43 70.5(8)
C42 Fe2 C35 167.1(9)
C42 Fe2 C36 126.2(8)
C42 Fe2 C37 102.0(9)
C42 Fe2 C38 110.5(9)
C42 Fe2 C39 146.3(9)
C42 Fe2 C40 67.7(8)
C42 Fe2 C41 41.3(7)
C42 Fe2 C43 40.4(7)
C42 Fe2 C44 65.6(8)
C43 Fe2 C35 152.2(8)
C43 Fe2 C36 160.1(8)
C43 Fe2 C40 69.5(8)
C44 Fe2 C35 125.4(9)
C44 Fe2 C36 159.2(8)
C44 Fe2 C37 159.5(9)
C44 Fe2 C39 112.1(9)
C44 Fe2 C40 40.2(7)
C44 Fe2 C41 67.8(8)
C44 Fe2 C43 40.1(7)
N1 Si1 C1 103.6(9)
N1 Si1 C2 115.5(10)
N1 Si1 C3 114.4(9)
C1 Si1 C2 108.4(11)
C1 Si1 C3 109.2(11)
C2 Si1 C3 105.7(11)
N2 Si2 C7 111.2(10)
N2 Si2 C8 113.1(10)
N2 Si2 C9 113.5(9)
C7 Si2 C8 109.7(13)
C7 Si2 C9 106.6(11)
C9 Si2 C8 102.2(13)
N3 Si3 C13 107.4(9)
N3 Si3 C14 114.9(10)
N3 Si3 C15 114.4(12)
C13 Si3 C14 107.4(12)
C15 Si3 C13 110.1(12)
C15 Si3 C14 102.4(13)
N4 Si4 C19 104.6(10)
N4 Si4 C20 113.1(11)
N4 Si4 C21 121.5(11)
C19 Si4 C20 107.6(12)
C21 Si4 C19 111.5(12)
C21 Si4 C20 98.0(13)
Si1 N1 Er1 133.2(9)
C25 N1 Er1 115.0(13)
C25 N1 Si1 111.8(13)
Si2 N2 Er1 143.6(9)
C35 N2 Er1 105.5(12)
C35 N2 Si2 110.1(13)
Si3 N3 Er1 124.4(9)
C30 N3 Er1 122.0(12)
C30 N3 Si3 112.6(13)
Si4 N4 Er1 134.3(9)
C40 N4 Er1 110.5(11)
C40 N4 Si4 113.4(12)
C4 C3 Si1 108.2(16)
C4 C3 C6 107.5(18)
C5 C3 Si1 116.3(16)
C5 C3 C4 108.8(17)
C5 C3 C6 108(2)
C6 C3 Si1 107.6(14)
C10 C9 Si2 106.3(17)
C11 C9 Si2 111.3(18)
C11 C9 C10 107.8(19)
C11 C9 C12 111(2)
C12 C9 Si2 107.2(15)
C12 C9 C10 114(2)
C16 C15 Si3 108.4(17)
C17 C15 Si3 113.2(18)
C17 C15 C16 108(3)
C18 C15 Si3 112(2)
C18 C15 C16 110(2)
C18 C15 C17 106(2)
C22 C21 Si4 112.7(18)
C22 C21 C24 109(2)
C23 C21 Si4 114.8(19)
C23 C21 C22 105.6(19)
C23 C21 C24 112(2)
C24 C21 Si4 102.6(16)
N1 C25 Fe1 127.3(16)
N1 C25 C29 120(2)
C26 C25 Fe1 61.7(15)
C26 C25 N1 139(3)
C26 C25 C29 101(3)
C29 C25 Fe1 68.8(13)
C25 C26 Fe1 80.9(17)
C25 C26 C27 121(3)
C27 C26 Fe1 71.4(14)
C26 C27 Fe1 66.3(14)
C26 C27 C28 99(3)
C28 C27 Fe1 75.3(14)
C27 C28 Fe1 62.6(14)
C29 C28 Fe1 70.4(16)
C29 C28 C27 110(3)
C25 C29 Fe1 69.8(14)
C28 C29 Fe1 72.5(16)
C28 C29 C25 109(3)
N3 C30 Fe1 124.8(14)
N3 C30 C31 130(2)
N3 C30 C34 128(2)
C31 C30 Fe1 64.3(11)
C31 C30 C34 101(2)
C34 C30 Fe1 62.4(13)
C30 C31 Fe1 75.8(12)
C32 C31 Fe1 72.4(12)
C32 C31 C30 113(2)
C31 C32 Fe1 67.7(11)
C33 C32 Fe1 65.5(14)
C33 C32 C31 107(2)
C32 C33 Fe1 75.8(15)
C32 C33 C34 109(2)
C34 C33 Fe1 69.1(14)
C30 C34 Fe1 77.0(14)
C30 C34 C33 109(2)
C33 C34 Fe1 67.3(14)
Fe2 C35 Er1 86.8(6)
N2 C35 Er1 47.2(9)
N2 C35 Fe2 133.5(14)
N2 C35 C36 124(2)
N2 C35 C39 130(2)
C36 C35 Er1 106.8(13)
C36 C35 Fe2 68.2(11)
C39 C35 Er1 126.5(14)
C39 C35 Fe2 67.4(12)
C39 C35 C36 105(2)
C35 C36 Fe2 70.7(11)
C37 C36 Fe2 68.0(12)
C37 C36 C35 108(2)
C36 C37 Fe2 70.7(12)
C38 C37 Fe2 69.2(13)
C38 C37 C36 109(2)
C37 C38 Fe2 71.1(13)
C37 C38 C39 109(2)
C39 C38 Fe2 70.5(12)
C35 C39 Fe2 71.8(12)
C38 C39 Fe2 67.9(12)
C38 C39 C35 109(2)
N4 C40 Fe2 127.2(13)
N4 C40 C41 125.3(18)
C41 C40 Fe2 67.5(10)
C44 C40 Fe2 67.5(11)
C44 C40 N4 129.9(19)
C44 C40 C41 104.8(18)
C40 C41 Fe2 71.6(11)
C42 C41 Fe2 68.1(11)
C42 C41 C40 105.3(18)
C41 C42 Fe2 70.6(11)
C43 C42 Fe2 72.9(11)
C43 C42 C41 113.9(19)
C42 C43 Fe2 66.7(11)
C44 C43 Fe2 67.9(11)
C44 C43 C42 101.3(18)
C40 C44 Fe2 72.3(11)
C43 C44 Fe2 72.0(12)
C43 C44 C40 115(2)

loop_
_geom_bond_atom_site_label_1
_geom_bond_atom_site_label_2
_geom_bond_distance
Er1 N1 2.273(14)
Er1 N2 2.215(15)
Er1 N3 2.292(14)
Er1 N4 2.210(15)
Fe1 C25 2.16(2)
Fe1 C26 1.93(2)
Fe1 C27 2.00(2)
Fe1 C28 2.17(3)
Fe1 C29 2.15(2)
Fe1 C30 2.17(2)
Fe1 C31 2.02(2)
Fe1 C32 2.08(2)
Fe1 C33 1.95(3)
Fe1 C34 1.98(2)
Fe2 C35 2.11(2)
Fe2 C36 2.08(2)
Fe2 C37 2.04(2)
Fe2 C38 2.02(2)
Fe2 C39 2.05(2)
Fe2 C40 2.084(18)
Fe2 C41 2.028(19)
Fe2 C42 1.994(19)
Fe2 C43 2.076(18)
Fe2 C44 2.021(19)
Si1 N1 1.750(15)
Si1 C1 1.82(2)
Si1 C2 1.87(2)
Si1 C3 1.88(2)
Si2 N2 1.745(15)
Si2 C7 1.83(2)
Si2 C8 1.93(3)
Si2 C9 1.93(2)
Si3 N3 1.724(16)
Si3 C13 1.87(2)
Si3 C14 1.92(2)
Si3 C15 1.86(3)
Si4 N4 1.712(16)
Si4 C19 1.89(2)
Si4 C20 2.04(2)
Si4 C21 1.75(3)
N1 C25 1.35(3)
N2 C35 1.38(2)
N3 C30 1.33(2)
N4 C40 1.43(2)
C3 C4 1.53(3)
C3 C5 1.48(3)
C3 C6 1.62(3)
C9 C10 1.55(3)
C9 C11 1.50(3)
C9 C12 1.54(3)
C15 C16 1.62(3)
C15 C17 1.58(3)
C15 C18 1.55(3)
C21 C22 1.60(3)
C21 C23 1.51(3)
C21 C24 1.74(3)
C25 C26 1.33(3)
C25 C29 1.53(3)
C26 C27 1.42(3)
C27 C28 1.51(3)
C28 C29 1.38(3)
C30 C31 1.43(3)
C30 C34 1.45(3)
C31 C32 1.40(3)
C32 C33 1.34(3)
C33 C34 1.46(3)
C35 C36 1.47(3)
C35 C39 1.45(3)
C36 C37 1.45(3)
C37 C38 1.38(3)
C38 C39 1.45(3)
C40 C41 1.44(2)
C40 C44 1.41(2)
C41 C42 1.42(2)
C42 C43 1.41(2)
C43 C44 1.40(2)
